data_1516493
loop_
_publ_author_name
'Yan, Meng-Hong'
'Cheng, Pi'
'Jiang, Zhi-Yong'
'Ma, Yun-Bao'
'Zhang, Xue-Mei'
'Zhang, Feng-Xue'
'Yang, Liu-Meng'
'Zheng, Yong-Tang'
'Chen, Ji-Jun'

_publ_section_title
;
 Periglaucines A-D, anti-HBV and -HIV-1 alkaloids from Pericampylus
 glaucus.
;
_journal_issue 5
_journal_name_full 'Journal of natural products'
_journal_page_first 760
_journal_page_last 763
_journal_paper_doi 10.1021/np070479+
_journal_volume 71
_journal_year 2008
_chemical_formula_sum 'C20 H23 N O6'
_chemical_formula_weight 373.39
_chemical_name_systematic
; 
 ? 
;
_space_group_IT_number 19
_symmetry_space_group_name_Hall 'P 2ac 2ab'
_symmetry_space_group_name_H-M 'P 21 21 21'
_atom_sites_solution_hydrogens geom
_atom_sites_solution_primary direct
_atom_sites_solution_secondary difmap
_audit_creation_method SHELXL-97
_cell_angle_alpha 90.00
_cell_angle_beta 90.00
_cell_angle_gamma 90.00
_cell_formula_units_Z 4
_cell_length_a 11.2062(13)
_cell_length_b 12.5950(14)
_cell_length_c 12.8803(15)
_cell_measurement_temperature 571(2)
_cell_volume 1818.0(4)
_computing_structure_refinement 'SHELXL-97 (Sheldrick, 1997)'
_computing_structure_solution 'SHELXS-97 (Sheldrick, 1990)'
_diffrn_ambient_temperature 571(2)
_diffrn_measured_fraction_theta_full 0.997
_diffrn_measured_fraction_theta_max 0.997
_diffrn_radiation_monochromator graphite
_diffrn_radiation_source 'fine-focus sealed tube'
_diffrn_radiation_type MoK\a
_diffrn_radiation_wavelength 0.71073
_diffrn_reflns_av_R_equivalents 0.0373
_diffrn_reflns_av_sigmaI/netI 0.0452
_diffrn_reflns_limit_h_max 14
_diffrn_reflns_limit_h_min -12
_diffrn_reflns_limit_k_max 15
_diffrn_reflns_limit_k_min -16
_diffrn_reflns_limit_l_max 16
_diffrn_reflns_limit_l_min -14
_diffrn_reflns_number 11500
_diffrn_reflns_theta_full 27.14
_diffrn_reflns_theta_max 27.14
_diffrn_reflns_theta_min 2.26
_exptl_absorpt_coefficient_mu 0.101
_exptl_crystal_density_diffrn 1.364
_exptl_crystal_density_method 'not measured'
_exptl_crystal_F_000 792
_refine_diff_density_max 0.303
_refine_diff_density_min -0.339
_refine_diff_density_rms 0.049
_refine_ls_abs_structure_details 'Flack H D (1983), Acta Cryst. A39, 876-881'
_refine_ls_abs_structure_Flack 1.7(16)
_refine_ls_extinction_coef 0.0050(13)
_refine_ls_extinction_expression Fc^*^=kFc[1+0.001xFc^2^\l^3^/sin(2\q)]^-1/4^
_refine_ls_extinction_method SHELXL
_refine_ls_goodness_of_fit_ref 1.180
_refine_ls_hydrogen_treatment mixed
_refine_ls_matrix_type full
_refine_ls_number_parameters 245
_refine_ls_number_reflns 3994
_refine_ls_number_restraints 0
_refine_ls_restrained_S_all 1.180
_refine_ls_R_factor_all 0.0968
_refine_ls_R_factor_gt 0.0577
_refine_ls_shift/su_max 0.000
_refine_ls_shift/su_mean 0.000
_refine_ls_structure_factor_coef Fsqd
_refine_ls_weighting_details 'calc w=1/[\s^2^(Fo^2^)+(0.0651P)^2^+0.0080P] where P=(Fo^2^+2Fc^2^)/3'
_refine_ls_weighting_scheme calc
_refine_ls_wR_factor_gt 0.1339
_refine_ls_wR_factor_ref 0.1522
_reflns_number_gt 2527
_reflns_number_total 3994
_reflns_threshold_expression >2sigma(I)
_cod_data_source_file np070479%2B%2B-file001.cif
_cod_data_source_block 061219b
_cod_database_code 1516493

loop_
_symmetry_equiv_pos_as_xyz
'x, y, z'
'-x+1/2, -y, z+1/2'
'-x, y+1/2, -z+1/2'
'x+1/2, -y+1/2, -z'

loop_
_atom_site_label
_atom_site_type_symbol
_atom_site_fract_x
_atom_site_fract_y
_atom_site_fract_z
_atom_site_U_iso_or_equiv
_atom_site_adp_type
_atom_site_occupancy
_atom_site_symmetry_multiplicity
_atom_site_calc_flag
_atom_site_refinement_flags
O1 O 1.36586(18) 0.9813(2) 0.1350(2) 0.0810(8) Uani 1 1 d .
O2 O 1.4011(2) 0.9161(2) 0.2987(3) 0.0916(9) Uani 1 1 d .
O3 O 0.90093(17) 0.83879(15) 0.35923(15) 0.0503(5) Uani 1 1 d .
O4 O 0.69600(17) 0.86781(16) 0.35563(15) 0.0533(5) Uani 1 1 d .
O5 O 0.69002(17) 0.80036(17) 0.15450(16) 0.0561(6) Uani 1 1 d .
O6 O 0.9659(3) 0.7563(2) 0.0968(2) 0.0904(9) Uani 1 1 d .
N1 N 0.7273(2) 1.05436(19) 0.2369(2) 0.0531(7) Uani 1 1 d .
C17 C 1.4480(3) 0.9186(4) 0.1911(4) 0.0958(14) Uani 1 1 d .
C3 C 1.2587(3) 0.9722(3) 0.1885(3) 0.0628(9) Uani 1 1 d .
C2 C 1.2801(3) 0.9358(3) 0.2859(3) 0.0655(9) Uani 1 1 d .
C1 C 1.1906(3) 0.9227(3) 0.3566(3) 0.0609(9) Uani 1 1 d .
H1B H 1.2095 0.9657 0.4169 0.073 Uiso 1 1 calc R
H1A H 1.1914 0.8491 0.3788 0.073 Uiso 1 1 calc R
C11 C 1.0744(2) 0.9477(2) 0.3255(2) 0.0509(8) Uani 1 1 d .
C12 C 1.0520(2) 0.9857(2) 0.2255(2) 0.0471(7) Uani 1 1 d .
C4 C 1.1473(3) 0.9997(3) 0.1568(3) 0.0590(9) Uani 1 1 d .
H4A H 1.1297 0.9596 0.0944 0.071 Uiso 1 1 calc R
H4B H 1.1492 1.0741 0.1373 0.071 Uiso 1 1 calc R
C13 C 0.9256(2) 1.0075(2) 0.1902(2) 0.0469(7) Uani 1 1 d .
C15 C 0.9047(3) 1.1238(3) 0.1600(3) 0.0642(9) Uani 1 1 d .
H15A H 0.9478 1.1711 0.2062 0.077 Uiso 1 1 calc R
H15B H 0.9304 1.1369 0.0893 0.077 Uiso 1 1 calc R
C16 C 0.7732(3) 1.1395(3) 0.1703(3) 0.0830(13) Uani 1 1 d .
H16A H 0.7565 1.2082 0.2012 0.100 Uiso 1 1 calc R
H16B H 0.7355 1.1367 0.1026 0.100 Uiso 1 1 calc R
C14 C 0.8281(2) 0.9910(2) 0.2757(2) 0.0435(7) Uani 1 1 d .
C5 C 0.8959(3) 0.9354(3) 0.0959(2) 0.0546(8) Uani 1 1 d .
H5A H 0.8178 0.9535 0.0686 0.066 Uiso 1 1 calc R
H5B H 0.9543 0.9461 0.0414 0.066 Uiso 1 1 calc R
C6 C 0.8972(3) 0.8228(3) 0.1299(2) 0.0512(8) Uani 1 1 d .
C7 C 0.8009(3) 0.7955(2) 0.2071(2) 0.0456(7) Uani 1 1 d .
H7A H 0.8137 0.7232 0.2329 0.055 Uiso 1 1 calc R
C10 C 0.9683(3) 0.9316(3) 0.3947(2) 0.0531(8) Uani 1 1 d .
H10A H 0.9928 0.9234 0.4673 0.064 Uiso 1 1 calc R
C9 C 0.8823(3) 1.0229(2) 0.3825(2) 0.0554(8) Uani 1 1 d .
H9A H 0.9230 1.0908 0.3795 0.066 Uiso 1 1 calc R
H9B H 0.8228 1.0241 0.4371 0.066 Uiso 1 1 calc R
C8 C 0.8028(2) 0.8720(2) 0.2974(2) 0.0426(7) Uani 1 1 d .
C18 C 0.6708(4) 0.7134(3) 0.0860(3) 0.0851(12) Uani 1 1 d .
H18A H 0.5943 0.7209 0.0532 0.128 Uiso 1 1 calc R
H18B H 0.6728 0.6482 0.1246 0.128 Uiso 1 1 calc R
H18C H 0.7321 0.7125 0.0340 0.128 Uiso 1 1 calc R
C19 C 0.6606(3) 0.7648(2) 0.3888(3) 0.0693(10) Uani 1 1 d .
H19A H 0.5873 0.7697 0.4270 0.104 Uiso 1 1 calc R
H19B H 0.7215 0.7351 0.4324 0.104 Uiso 1 1 calc R
H19C H 0.6492 0.7200 0.3293 0.104 Uiso 1 1 calc R
C20 C 0.6422(3) 1.0946(3) 0.3130(3) 0.0783(12) Uani 1 1 d .
H20A H 0.5800 1.1328 0.2780 0.118 Uiso 1 1 calc R
H20B H 0.6825 1.1413 0.3604 0.118 Uiso 1 1 calc R
H20C H 0.6082 1.0362 0.3507 0.118 Uiso 1 1 calc R

loop_
_atom_site_aniso_label
_atom_site_aniso_U_11
_atom_site_aniso_U_22
_atom_site_aniso_U_33
_atom_site_aniso_U_23
_atom_site_aniso_U_13
_atom_site_aniso_U_12
O1 0.0385(12) 0.0822(18) 0.122(2) 0.0116(17) 0.0200(14) 0.0024(11)
O2 0.0387(13) 0.0926(19) 0.143(3) 0.0185(19) -0.0183(16) -0.0022(13)
O3 0.0526(11) 0.0478(12) 0.0506(11) 0.0089(10) -0.0083(10) -0.0063(9)
O4 0.0496(12) 0.0519(12) 0.0585(12) -0.0005(10) 0.0166(11) -0.0072(10)
O5 0.0418(12) 0.0641(14) 0.0625(13) -0.0077(11) -0.0090(11) 0.0006(10)
O6 0.0837(17) 0.090(2) 0.098(2) -0.0062(16) 0.0362(17) 0.0237(15)
N1 0.0401(13) 0.0503(14) 0.0688(17) 0.0083(13) 0.0098(12) 0.0100(11)
C17 0.047(2) 0.101(3) 0.140(4) 0.029(3) 0.006(3) 0.007(2)
C3 0.0406(17) 0.062(2) 0.086(3) 0.0069(19) 0.0088(18) -0.0061(15)
C2 0.0361(17) 0.058(2) 0.102(3) 0.011(2) -0.0081(19) -0.0026(15)
C1 0.055(2) 0.0475(18) 0.080(2) 0.0057(17) -0.018(2) -0.0106(15)
C11 0.0417(17) 0.0545(18) 0.0564(19) 0.0062(15) -0.0081(15) -0.0069(14)
C12 0.0382(15) 0.0511(18) 0.0521(19) 0.0022(15) 0.0010(14) -0.0012(13)
C4 0.0486(18) 0.0547(19) 0.074(2) 0.0005(17) 0.0044(17) -0.0036(15)
C13 0.0375(15) 0.0530(18) 0.0502(17) 0.0079(14) 0.0047(13) -0.0009(13)
C15 0.060(2) 0.057(2) 0.075(2) 0.0225(18) 0.0011(18) -0.0047(16)
C16 0.068(2) 0.065(2) 0.116(3) 0.037(2) 0.020(2) 0.0143(19)
C14 0.0388(15) 0.0406(15) 0.0512(17) 0.0037(14) 0.0037(13) 0.0000(12)
C5 0.0407(15) 0.079(2) 0.0441(17) 0.0079(17) 0.0036(14) 0.0055(16)
C6 0.0427(16) 0.065(2) 0.0457(17) -0.0067(16) 0.0019(15) 0.0094(15)
C7 0.0408(16) 0.0461(17) 0.0500(17) 0.0019(14) -0.0035(15) 0.0043(13)
C10 0.0561(18) 0.0558(19) 0.0473(17) -0.0020(15) -0.0088(15) -0.0128(15)
C9 0.0586(19) 0.0493(19) 0.0583(19) -0.0031(16) 0.0046(16) -0.0094(14)
C8 0.0330(15) 0.0489(17) 0.0460(16) 0.0003(14) 0.0015(13) 0.0006(12)
C18 0.081(3) 0.092(3) 0.083(3) -0.023(2) -0.024(2) -0.012(2)
C19 0.077(2) 0.059(2) 0.072(2) 0.0048(18) 0.024(2) -0.0153(18)
C20 0.060(2) 0.077(3) 0.098(3) -0.009(2) 0.012(2) 0.0182(19)

loop_
_atom_type_symbol
_atom_type_description
_atom_type_scat_dispersion_real
_atom_type_scat_dispersion_imag
_atom_type_scat_source
C C 0.0033 0.0016 'International Tables Vol C Tables 4.2.6.8 and 6.1.1.4'
H H 0.0000 0.0000 'International Tables Vol C Tables 4.2.6.8 and 6.1.1.4'
N N 0.0061 0.0033 'International Tables Vol C Tables 4.2.6.8 and 6.1.1.4'
O O 0.0106 0.0060 'International Tables Vol C Tables 4.2.6.8 and 6.1.1.4'

loop_
_geom_angle_atom_site_label_1
_geom_angle_atom_site_label_2
_geom_angle_atom_site_label_3
_geom_angle
C3 O1 C17 105.3(3)
C2 O2 C17 103.4(3)
C8 O3 C10 109.8(2)
C8 O4 C19 115.4(2)
C7 O5 C18 113.4(2)
C20 N1 C16 111.6(3)
C20 N1 C14 117.5(3)
C16 N1 C14 109.1(2)
O1 C17 O2 105.0(3)
C2 C3 C4 121.7(3)
C2 C3 O1 109.5(3)
C4 C3 O1 128.7(3)
C3 C2 C1 121.9(3)
C3 C2 O2 110.1(3)
C1 C2 O2 128.0(4)
C2 C1 C11 117.8(3)
C12 C11 C1 120.5(3)
C12 C11 C10 116.9(2)
C1 C11 C10 122.6(3)
C11 C12 C4 119.3(3)
C11 C12 C13 120.5(2)
C4 C12 C13 120.1(3)
C3 C4 C12 118.7(3)
C12 C13 C15 113.1(3)
C12 C13 C5 109.3(2)
C15 C13 C5 109.1(3)
C12 C13 C14 114.7(2)
C15 C13 C14 101.4(2)
C5 C13 C14 108.8(2)
C16 C15 C13 104.8(3)
N1 C16 C15 107.5(3)
N1 C14 C8 116.4(2)
N1 C14 C9 117.5(3)
C8 C14 C9 99.3(2)
N1 C14 C13 103.0(2)
C8 C14 C13 112.5(2)
C9 C14 C13 108.3(2)
C6 C5 C13 109.0(2)
O6 C6 C5 124.2(3)
O6 C6 C7 121.8(3)
C5 C6 C7 113.9(3)
O5 C7 C6 107.6(2)
O5 C7 C8 110.6(2)
C6 C7 C8 110.6(2)
O3 C10 C11 109.4(2)
O3 C10 C9 104.3(2)
C11 C10 C9 110.0(3)
C10 C9 C14 98.4(2)
O4 C8 O3 110.3(2)
O4 C8 C7 111.9(2)
O3 C8 C7 104.7(2)
O4 C8 C14 106.7(2)
O3 C8 C14 104.1(2)
C7 C8 C14 118.7(2)

loop_
_geom_bond_atom_site_label_1
_geom_bond_atom_site_label_2
_geom_bond_distance
O1 C3 1.389(4)
O1 C17 1.412(5)
O2 C2 1.388(4)
O2 C17 1.482(6)
O3 C8 1.421(3)
O3 C10 1.464(4)
O4 C8 1.413(3)
O4 C19 1.422(3)
O5 C7 1.417(3)
O5 C18 1.422(4)
O6 C6 1.215(4)
N1 C20 1.458(4)
N1 C16 1.466(4)
N1 C14 1.470(3)
C3 C2 1.357(5)
C3 C4 1.359(4)
C2 C1 1.365(4)
C1 C11 1.399(4)
C11 C12 1.397(4)
C11 C10 1.500(4)
C12 C4 1.398(4)
C12 C13 1.513(4)
C13 C15 1.533(4)
C13 C5 1.553(4)
C13 C14 1.566(4)
C15 C16 1.493(4)
C14 C8 1.551(4)
C14 C9 1.555(4)
C5 C6 1.484(5)
C6 C7 1.507(4)
C7 C8 1.510(4)
C10 C9 1.508(4)
